data_4033038
loop_
_publ_author_name
'Liu, Li-Juan'
'Wang, Wei-Min'
'Yao, Lan'
'Meng, Fan-Jie'
'Sun, Yong-Ming'
'Xu, Hao'
'Xu, Zhong-Yuan'
'Li, Qiang'
'Zhao, Chang-Qiu'
'Han, Li-Biao'

_publ_section_title
;
 Reinvestigation of the Substitutions Reaction of Stereogenic Phosphoryl
 Compounds: Stereochemistry, Mechanism, and Applications.
;
_journal_issue 23
_journal_name_full 'The Journal of organic chemistry'
_journal_page_first 11990
_journal_page_last 12002
_journal_paper_doi 10.1021/acs.joc.7b01326
_journal_volume 82
_journal_year 2017
_chemical_absolute_configuration s
_chemical_formula_sum 'C23 H31 N0 O2 P'
_chemical_formula_weight 370.45
_chemical_name_systematic
; 
 ? 
;
_space_group_IT_number 19
_symmetry_cell_setting orthorhombic
_symmetry_space_group_name_Hall 'P 2ac 2ab'
_symmetry_space_group_name_H-M 'P 21 21 21'
_atom_sites_solution_hydrogens geom
_atom_sites_solution_primary direct
_atom_sites_solution_secondary difmap
_audit_creation_method SHELXL-97
_cell_angle_alpha 90.00
_cell_angle_beta 90.00
_cell_angle_gamma 90.00
_cell_formula_units_Z 4
_cell_length_a 5.7278(6)
_cell_length_b 17.5633(19)
_cell_length_c 21.791(2)
_cell_measurement_reflns_used 1055
_cell_measurement_temperature 298(2)
_cell_measurement_theta_max 25.246
_cell_measurement_theta_min 2.979
_cell_volume 2192.2(4)
_computing_cell_refinement 'Bruker SMART'
_computing_data_collection 'Bruker SMART'
_computing_data_reduction 'Bruker SHELXTL'
_computing_molecular_graphics 'Bruker SHELXTL'
_computing_publication_material 'Bruker SHELXTL'
_computing_structure_refinement 'SHELXL-97 (Sheldrick, 1997)'
_computing_structure_solution 'SHELXS-97 (Sheldrick, 1990)'
_diffrn_ambient_temperature 298(2)
_diffrn_measured_fraction_theta_full 0.999
_diffrn_measured_fraction_theta_max 0.999
_diffrn_measurement_device_type 'CCD area detector'
_diffrn_measurement_method 'phi and omega scans'
_diffrn_radiation_monochromator graphite
_diffrn_radiation_source 'fine-focus sealed tube'
_diffrn_radiation_type MoK\a
_diffrn_radiation_wavelength 0.71073
_diffrn_reflns_av_R_equivalents 0.1094
_diffrn_reflns_av_sigmaI/netI 0.1475
_diffrn_reflns_limit_h_max 6
_diffrn_reflns_limit_h_min -6
_diffrn_reflns_limit_k_max 20
_diffrn_reflns_limit_k_min -18
_diffrn_reflns_limit_l_max 25
_diffrn_reflns_limit_l_min -24
_diffrn_reflns_number 11172
_diffrn_reflns_theta_full 25.02
_diffrn_reflns_theta_max 25.02
_diffrn_reflns_theta_min 1.49
_exptl_absorpt_coefficient_mu 0.138
_exptl_absorpt_correction_T_max 0.9931
_exptl_absorpt_correction_T_min 0.9467
_exptl_absorpt_correction_type multi-scan
_exptl_absorpt_process_details sadabs
_exptl_crystal_colour white
_exptl_crystal_density_diffrn 1.122
_exptl_crystal_density_method 'not measured'
_exptl_crystal_description block
_exptl_crystal_F_000 800
_exptl_crystal_size_max 0.40
_exptl_crystal_size_mid 0.08
_exptl_crystal_size_min 0.05
_refine_diff_density_max 0.180
_refine_diff_density_min -0.148
_refine_diff_density_rms 0.034
_refine_ls_abs_structure_details 'Flack H D (1983), Acta Cryst. A39, 876-881'
_refine_ls_abs_structure_Flack 0.0(2)
_refine_ls_extinction_method none
_refine_ls_goodness_of_fit_ref 0.669
_refine_ls_hydrogen_treatment constr
_refine_ls_matrix_type full
_refine_ls_number_parameters 238
_refine_ls_number_reflns 3844
_refine_ls_number_restraints 0
_refine_ls_restrained_S_all 0.669
_refine_ls_R_factor_all 0.1436
_refine_ls_R_factor_gt 0.0522
_refine_ls_shift/su_max 0.000
_refine_ls_shift/su_mean 0.000
_refine_ls_structure_factor_coef Fsqd
_refine_ls_weighting_details 'calc w=1/[\s^2^(Fo^2^)+(0.1079P)^2^+0.0000P] where P=(Fo^2^+2Fc^2^)/3'
_refine_ls_weighting_scheme calc
_refine_ls_wR_factor_gt 0.1184
_refine_ls_wR_factor_ref 0.1655
_reflns_number_gt 1722
_reflns_number_total 3844
_reflns_threshold_expression >2sigma(I)
_cod_data_source_file jo7b01326_si_002.cif
_cod_data_source_block 100602a
_cod_depositor_comments
;
The following automatic conversions were performed:

'_symmetry_cell_setting' value 'Orthorhombic' changed to
'orthorhombic' according to
/home/data/users/saulius/crontab/automatic-downloads/rss-feeds/ACS/lib/dictionaries/cif_core.dic
dictionary named 'cif_core.dic' version 2.4.2 from 2011-04-26.

Automatic conversion script
Id: cif_fix_values 4973 2017-02-22 13:04:09Z antanas 

 Adding full bibliography for 4033038--4033039.cif.
;
_cod_original_sg_symbol_H-M 'P2(1)2(1)2(1) '
_cod_database_code 4033038

loop_
_symmetry_equiv_pos_as_xyz
'x, y, z'
'-x+1/2, -y, z+1/2'
'-x, y+1/2, -z+1/2'
'x+1/2, -y+1/2, -z'

loop_
_atom_site_label
_atom_site_type_symbol
_atom_site_fract_x
_atom_site_fract_y
_atom_site_fract_z
_atom_site_U_iso_or_equiv
_atom_site_adp_type
_atom_site_occupancy
_atom_site_symmetry_multiplicity
_atom_site_calc_flag
_atom_site_refinement_flags
P1 P 0.5101(2) 0.88212(6) 0.03209(5) 0.0517(3) Uani 1 1 d .
O1 O 0.5819(5) 0.96954(14) 0.02642(14) 0.0538(8) Uani 1 1 d .
O2 O 0.2609(5) 0.86655(15) 0.01950(15) 0.0598(9) Uani 1 1 d .
C1 C 0.2426(13) 1.1072(3) -0.0743(2) 0.0877(18) Uani 1 1 d .
H1 H 0.0853 1.0870 -0.0675 0.105 Uiso 1 1 calc R
C2 C 0.4183(10) 1.0466(3) -0.0547(2) 0.0730(17) Uani 1 1 d .
H2A H 0.3907 1.0007 -0.0783 0.088 Uiso 1 1 calc R
H2B H 0.5745 1.0644 -0.0641 0.088 Uiso 1 1 calc R
C3 C 0.4058(9) 1.0276(2) 0.0120(2) 0.0556(13) Uani 1 1 d .
H3 H 0.2504 1.0073 0.0213 0.067 Uiso 1 1 calc R
C4 C 0.4509(9) 1.0976(2) 0.0523(2) 0.0568(14) Uani 1 1 d .
H4 H 0.6029 1.1182 0.0401 0.068 Uiso 1 1 calc R
C5 C 0.2673(11) 1.1570(3) 0.0346(3) 0.0838(17) Uani 1 1 d .
H5A H 0.1134 1.1374 0.0443 0.101 Uiso 1 1 calc R
H5B H 0.2918 1.2027 0.0587 0.101 Uiso 1 1 calc R
C6 C 0.2758(13) 1.1771(3) -0.0322(3) 0.0920(19) Uani 1 1 d .
H6A H 0.4252 1.2006 -0.0412 0.110 Uiso 1 1 calc R
H6B H 0.1546 1.2141 -0.0410 0.110 Uiso 1 1 calc R
C7 C 0.2651(18) 1.1275(4) -0.1411(3) 0.141(3) Uani 1 1 d .
H7A H 0.4122 1.1523 -0.1479 0.212 Uiso 1 1 calc R
H7B H 0.1404 1.1611 -0.1525 0.212 Uiso 1 1 calc R
H7C H 0.2571 1.0820 -0.1654 0.212 Uiso 1 1 calc R
C8 C 0.4665(12) 1.0799(3) 0.1213(2) 0.0775(16) Uani 1 1 d .
H8 H 0.5899 1.0418 0.1264 0.093 Uiso 1 1 calc R
C9 C 0.5430(15) 1.1508(3) 0.1573(2) 0.120(3) Uani 1 1 d .
H9A H 0.4128 1.1847 0.1617 0.180 Uiso 1 1 calc R
H9B H 0.6663 1.1761 0.1355 0.180 Uiso 1 1 calc R
H9C H 0.5979 1.1358 0.1971 0.180 Uiso 1 1 calc R
C10 C 0.2474(16) 1.0463(4) 0.1478(3) 0.133(3) Uani 1 1 d .
H10A H 0.2657 1.0400 0.1913 0.199 Uiso 1 1 calc R
H10B H 0.2183 0.9976 0.1293 0.199 Uiso 1 1 calc R
H10C H 0.1183 1.0797 0.1398 0.199 Uiso 1 1 calc R
C11 C 0.5917(9) 0.8564(2) 0.1089(2) 0.0526(13) Uani 1 1 d .
C12 C 0.7992(10) 0.8805(3) 0.1354(3) 0.0763(15) Uani 1 1 d .
H12 H 0.9034 0.9097 0.1126 0.092 Uiso 1 1 calc R
C13 C 0.8522(12) 0.8617(4) 0.1950(3) 0.0912(19) Uani 1 1 d .
H13 H 0.9907 0.8787 0.2126 0.109 Uiso 1 1 calc R
C14 C 0.7011(14) 0.8179(4) 0.2286(3) 0.097(2) Uani 1 1 d .
H14 H 0.7367 0.8054 0.2690 0.116 Uiso 1 1 calc R
C15 C 0.4973(15) 0.7924(3) 0.2026(3) 0.0944(18) Uani 1 1 d .
H15 H 0.3963 0.7617 0.2251 0.113 Uiso 1 1 calc R
C16 C 0.4425(10) 0.8121(3) 0.1434(2) 0.0734(17) Uani 1 1 d .
H16 H 0.3029 0.7953 0.1263 0.088 Uiso 1 1 calc R
C17 C 0.7100(9) 0.8351(2) -0.0192(2) 0.0597(13) Uani 1 1 d .
H17A H 0.8685 0.8432 -0.0049 0.072 Uiso 1 1 calc R
H17B H 0.6797 0.7808 -0.0186 0.072 Uiso 1 1 calc R
C18 C 0.6881(9) 0.8640(3) -0.0837(2) 0.0559(13) Uani 1 1 d .
C19 C 0.8537(10) 0.9113(3) -0.1088(3) 0.0754(16) Uani 1 1 d .
H19 H 0.9852 0.9238 -0.0858 0.090 Uiso 1 1 calc R
C20 C 0.8295(13) 0.9408(4) -0.1671(3) 0.101(2) Uani 1 1 d .
H20 H 0.9433 0.9730 -0.1831 0.121 Uiso 1 1 calc R
C21 C 0.6371(15) 0.9225(4) -0.2014(3) 0.105(2) Uani 1 1 d .
H21 H 0.6183 0.9432 -0.2403 0.126 Uiso 1 1 calc R
C22 C 0.4727(13) 0.8737(4) -0.1785(3) 0.0901(18) Uani 1 1 d .
H22 H 0.3441 0.8606 -0.2023 0.108 Uiso 1 1 calc R
C23 C 0.4962(11) 0.8441(3) -0.1204(2) 0.0721(14) Uani 1 1 d .
H23 H 0.3842 0.8106 -0.1053 0.087 Uiso 1 1 calc R

loop_
_atom_site_aniso_label
_atom_site_aniso_U_11
_atom_site_aniso_U_22
_atom_site_aniso_U_33
_atom_site_aniso_U_23
_atom_site_aniso_U_13
_atom_site_aniso_U_12
P1 0.0430(7) 0.0417(6) 0.0704(8) -0.0010(6) -0.0021(7) 0.0008(7)
O1 0.046(2) 0.0375(17) 0.079(2) 0.0018(15) -0.0033(16) -0.0011(14)
O2 0.0368(19) 0.0529(19) 0.090(2) 0.0027(17) -0.0029(17) -0.0029(15)
C1 0.116(5) 0.061(4) 0.086(4) 0.004(3) -0.032(4) 0.018(4)
C2 0.095(5) 0.055(3) 0.069(3) -0.001(3) -0.008(3) 0.001(3)
C3 0.051(3) 0.044(3) 0.072(4) 0.001(2) 0.002(2) 0.003(2)
C4 0.059(4) 0.044(3) 0.068(3) 0.000(2) -0.002(2) 0.003(2)
C5 0.097(5) 0.055(3) 0.100(5) -0.010(3) -0.007(4) 0.017(3)
C6 0.119(5) 0.055(3) 0.102(5) 0.003(3) -0.036(4) 0.017(3)
C7 0.232(10) 0.098(5) 0.093(5) 0.016(4) -0.041(6) 0.018(6)
C8 0.100(5) 0.056(3) 0.077(4) -0.006(3) 0.007(4) 0.009(4)
C9 0.206(9) 0.074(3) 0.079(4) -0.020(3) -0.029(5) 0.009(5)
C10 0.174(8) 0.129(6) 0.095(5) -0.002(4) 0.054(5) -0.020(6)
C11 0.045(3) 0.041(3) 0.072(3) -0.003(2) 0.007(3) 0.002(2)
C12 0.061(4) 0.087(4) 0.081(4) 0.017(3) -0.007(3) -0.008(4)
C13 0.082(5) 0.112(5) 0.079(4) 0.006(4) -0.023(4) -0.001(4)
C14 0.097(6) 0.118(6) 0.076(4) 0.016(4) 0.001(4) 0.004(5)
C15 0.099(5) 0.101(4) 0.083(4) 0.027(3) 0.013(5) -0.007(5)
C16 0.071(5) 0.065(3) 0.085(4) 0.009(3) 0.001(3) -0.012(3)
C17 0.053(3) 0.045(3) 0.081(4) -0.005(3) -0.010(3) 0.003(2)
C18 0.051(3) 0.053(3) 0.063(3) -0.012(3) 0.000(3) 0.009(3)
C19 0.052(4) 0.099(4) 0.075(4) -0.006(3) 0.006(3) -0.004(3)
C20 0.089(6) 0.119(5) 0.095(5) 0.010(4) 0.022(4) -0.006(4)
C21 0.105(6) 0.144(7) 0.066(4) -0.002(4) -0.001(4) 0.017(5)
C22 0.087(5) 0.108(5) 0.076(4) -0.021(4) -0.019(4) 0.017(5)
C23 0.062(4) 0.073(3) 0.081(4) -0.013(3) -0.011(3) -0.001(3)

loop_
_atom_type_symbol
_atom_type_description
_atom_type_scat_dispersion_real
_atom_type_scat_dispersion_imag
_atom_type_scat_source
C C 0.0033 0.0016 'International Tables Vol C Tables 4.2.6.8 and 6.1.1.4'
H H 0.0000 0.0000 'International Tables Vol C Tables 4.2.6.8 and 6.1.1.4'
O O 0.0106 0.0060 'International Tables Vol C Tables 4.2.6.8 and 6.1.1.4'
N N 0.0061 0.0033 'International Tables Vol C Tables 4.2.6.8 and 6.1.1.4'
P P 0.1023 0.0942 'International Tables Vol C Tables 4.2.6.8 and 6.1.1.4'

loop_
_geom_angle_atom_site_label_1
_geom_angle_atom_site_label_2
_geom_angle_atom_site_label_3
_geom_angle
O2 P1 O1 114.37(17)
O2 P1 C11 112.2(2)
O1 P1 C11 104.29(19)
O2 P1 C17 114.5(2)
O1 P1 C17 103.27(19)
C11 P1 C17 107.3(2)
C3 O1 P1 120.5(3)
C7 C1 C2 112.3(6)
C7 C1 C6 112.1(5)
C2 C1 C6 107.9(4)
C3 C2 C1 113.4(5)
O1 C3 C2 109.3(4)
O1 C3 C4 108.5(4)
C2 C3 C4 111.8(4)
C5 C4 C3 106.6(4)
C5 C4 C8 115.2(4)
C3 C4 C8 114.1(4)
C6 C5 C4 112.6(5)
C5 C6 C1 112.7(4)
C10 C8 C9 111.2(5)
C10 C8 C4 114.0(5)
C9 C8 C4 110.6(4)
C12 C11 C16 118.5(5)
C12 C11 P1 122.3(4)
C16 C11 P1 119.2(4)
C13 C12 C11 120.6(5)
C12 C13 C14 120.0(6)
C13 C14 C15 120.0(6)
C16 C15 C14 120.0(6)
C15 C16 C11 120.9(6)
C18 C17 P1 111.9(3)
C19 C18 C23 117.7(5)
C19 C18 C17 121.3(5)
C23 C18 C17 121.0(5)
C20 C19 C18 121.6(6)
C19 C20 C21 119.7(7)
C20 C21 C22 120.1(7)
C23 C22 C21 120.4(6)
C22 C23 C18 120.4(6)

loop_
_geom_bond_atom_site_label_1
_geom_bond_atom_site_label_2
_geom_bond_distance
P1 O2 1.479(3)
P1 O1 1.594(3)
P1 C11 1.796(5)
P1 C17 1.800(5)
O1 C3 1.469(5)
C1 C7 1.503(8)
C1 C2 1.526(7)
C1 C6 1.544(7)
C2 C3 1.492(6)
C3 C4 1.533(6)
C4 C5 1.531(6)
C4 C8 1.537(6)
C5 C6 1.497(7)
C8 C10 1.502(9)
C8 C9 1.535(7)
C11 C12 1.387(6)
C11 C16 1.379(6)
C12 C13 1.375(7)
C13 C14 1.370(8)
C14 C15 1.373(9)
C15 C16 1.372(7)
C17 C18 1.500(6)
C18 C19 1.375(6)
C18 C23 1.403(7)
C19 C20 1.380(7)
C20 C21 1.370(9)
C21 C22 1.368(8)
C22 C23 1.376(7)

loop_
_geom_torsion_atom_site_label_1
_geom_torsion_atom_site_label_2
_geom_torsion_atom_site_label_3
_geom_torsion_atom_site_label_4
_geom_torsion
O2 P1 O1 C3 2.1(4)
C11 P1 O1 C3 -120.8(3)
C17 P1 O1 C3 127.1(3)
C7 C1 C2 C3 177.8(5)
C6 C1 C2 C3 53.7(7)
P1 O1 C3 C2 -99.6(4)
P1 O1 C3 C4 138.3(3)
C1 C2 C3 O1 -179.5(4)
C1 C2 C3 C4 -59.3(6)
O1 C3 C4 C5 178.7(4)
C2 C3 C4 C5 58.0(5)
O1 C3 C4 C8 -53.1(6)
C2 C3 C4 C8 -173.7(5)
C3 C4 C5 C6 -57.8(6)
C8 C4 C5 C6 174.6(5)
C4 C5 C6 C1 57.7(7)
C7 C1 C6 C5 -176.8(6)
C2 C1 C6 C5 -52.6(7)
C5 C4 C8 C10 62.5(6)
C3 C4 C8 C10 -61.2(6)
C5 C4 C8 C9 -63.6(7)
C3 C4 C8 C9 172.7(5)
O2 P1 C11 C12 -165.8(4)
O1 P1 C11 C12 -41.4(4)
C17 P1 C11 C12 67.7(4)
O2 P1 C11 C16 13.4(4)
O1 P1 C11 C16 137.7(4)
C17 P1 C11 C16 -113.1(4)
C16 C11 C12 C13 -1.2(8)
P1 C11 C12 C13 177.9(4)
C11 C12 C13 C14 1.0(9)
C12 C13 C14 C15 0.3(10)
C13 C14 C15 C16 -1.3(10)
C14 C15 C16 C11 1.0(9)
C12 C11 C16 C15 0.2(7)
P1 C11 C16 C15 -179.0(4)
O2 P1 C17 C18 65.8(4)
O1 P1 C17 C18 -59.2(4)
C11 P1 C17 C18 -169.0(3)
P1 C17 C18 C19 105.7(5)
P1 C17 C18 C23 -73.7(5)
C23 C18 C19 C20 2.3(7)
C17 C18 C19 C20 -177.1(5)
C18 C19 C20 C21 -0.4(9)
C19 C20 C21 C22 -1.6(10)
C20 C21 C22 C23 1.5(10)
C21 C22 C23 C18 0.6(8)
C19 C18 C23 C22 -2.4(7)
C17 C18 C23 C22 177.0(4)
